data_7230587
loop_
_publ_author_name
'Saunders, Lucy K.'
'Nowell, Harriott'
'Spencer, Helen C. E.'
'Hatcher, Lauren E.'
'Shepherd, Helena J.'
'Thomas, Lynne H.'
'Jones, Charlotte L.'
'Teat, Simon J.'
'Raithby, Paul R.'
'Wilson, Chick C.'

_publ_section_title
;
 Tuning charge-assisted and weak hydrogen bonds in molecular complexes of
 the proton sponge DMAN by acid co-former substitution
;
_journal_issue 22
_journal_name_full CrystEngComm
_journal_page_first 3074
_journal_paper_doi 10.1039/C8CE00443A
_journal_volume 20
_journal_year 2018
_chemical_formula_moiety 'C14 H19 N2, C7 H6 O3, C7 H5 O3'
_chemical_formula_sum 'C28 H30 N2 O6'
_chemical_formula_weight 490.54
_chemical_name_systematic 'DMAN 4-hydroxybenzoic acid 4-hydroxybenzoate'
_space_group_crystal_system monoclinic
_space_group_IT_number 14
_space_group_name_Hall '-P 2ybc'
_space_group_name_H-M_alt 'P 1 21/c 1'
_symmetry_space_group_name_Hall '-P 2ybc'
_symmetry_space_group_name_H-M 'P 1 21/c 1'
_atom_sites_solution_hydrogens difmap
_atom_sites_solution_primary direct
_audit_creation_method SHELXL-2014
_audit_update_record
;
2018-03-22 deposited with the CCDC.
2018-05-08 downloaded from the CCDC.
;
_cell_angle_alpha 90
_cell_angle_beta 91.920(3)
_cell_angle_gamma 90
_cell_formula_units_Z 4
_cell_length_a 11.4729(5)
_cell_length_b 14.6030(3)
_cell_length_c 14.7655(5)
_cell_measurement_reflns_used 4252
_cell_measurement_temperature 100
_cell_measurement_theta_max 30.5150
_cell_measurement_theta_min 1.7250
_cell_volume 2472.40(15)
_computing_cell_refinement
;
CrysAlisPro, Agilent Technologies,
Version 1.171.36.28 (release 01-02-2013 CrysAlis171 .NET)
(compiled Feb  1 2013,16:14:44)
;
_computing_data_collection
;
CrystalClear-SM Expert 2.0 r12 (Rigaku, 2011)
;
_computing_data_reduction
;
CrysAlisPro, Agilent Technologies,
Version 1.171.36.28 (release 01-02-2013 CrysAlis171 .NET)
(compiled Feb  1 2013,16:14:44)
;
_computing_structure_refinement 'SHELXL-2013 (Sheldrick, 2013)'
_computing_structure_solution 'SHELXS-2013 (Sheldrick, 2013)'
_diffrn_ambient_temperature 100
_diffrn_measured_fraction_theta_full 0.997
_diffrn_measured_fraction_theta_max 0.995
_diffrn_measurement_device_type 'dtrek-CrysAlisPro-abstract goniometer imported rigaku-d*trek images'
_diffrn_radiation_monochromator synchrotron
_diffrn_radiation_source synchrotron
_diffrn_radiation_type synchrotron
_diffrn_radiation_wavelength 0.6889
_diffrn_reflns_av_R_equivalents 0.0661
_diffrn_reflns_av_unetI/netI 0.0529
_diffrn_reflns_Laue_measured_fraction_full 0.997
_diffrn_reflns_Laue_measured_fraction_max 0.995
_diffrn_reflns_limit_h_max 14
_diffrn_reflns_limit_h_min -14
_diffrn_reflns_limit_k_max 18
_diffrn_reflns_limit_k_min -18
_diffrn_reflns_limit_l_max 15
_diffrn_reflns_limit_l_min -18
_diffrn_reflns_number 21939
_diffrn_reflns_point_group_measured_fraction_full 0.997
_diffrn_reflns_point_group_measured_fraction_max 0.995
_diffrn_reflns_theta_full 24.415
_diffrn_reflns_theta_max 25.502
_diffrn_reflns_theta_min 1.721
_exptl_absorpt_coefficient_mu 0.086
_exptl_absorpt_correction_T_max 1.00000
_exptl_absorpt_correction_T_min 0.64533
_exptl_absorpt_correction_type multi-scan
_exptl_absorpt_process_details
;
CrysAlisPro, Agilent Technologies,
Version 1.171.36.28 (release 01-02-2013 CrysAlis171 .NET)
(compiled Feb  1 2013,16:14:44)
Empirical absorption correction using spherical harmonics,
 implemented in SCALE3 ABSPACK scaling algorithm.
;
_exptl_crystal_colour colourless
_exptl_crystal_density_diffrn 1.318
_exptl_crystal_density_method 'not measured'
_exptl_crystal_description block
_exptl_crystal_F_000 1040
_exptl_crystal_recrystallization_method 'slow evaporation at room temperature in diethylether'
_exptl_crystal_size_max 0.2
_exptl_crystal_size_mid 0.1
_exptl_crystal_size_min 0.1
_refine_diff_density_max 0.228
_refine_diff_density_min -0.229
_refine_diff_density_rms 0.045
_refine_ls_extinction_method none
_refine_ls_goodness_of_fit_ref 1.040
_refine_ls_hydrogen_treatment refall
_refine_ls_matrix_type full
_refine_ls_number_parameters 445
_refine_ls_number_reflns 5028
_refine_ls_number_restraints 0
_refine_ls_restrained_S_all 1.040
_refine_ls_R_factor_all 0.0697
_refine_ls_R_factor_gt 0.0436
_refine_ls_shift/su_max 0.001
_refine_ls_shift/su_mean 0.000
_refine_ls_structure_factor_coef Fsqd
_refine_ls_weighting_details 'w=1/[\s^2^(Fo^2^)+(0.0520P)^2^+0.1498P] where P=(Fo^2^+2Fc^2^)/3'
_refine_ls_weighting_scheme calc
_refine_ls_wR_factor_gt 0.0968
_refine_ls_wR_factor_ref 0.1093
_reflns_Friedel_coverage 0.000
_reflns_number_gt 3691
_reflns_number_total 5028
_reflns_threshold_expression 'I > 2\s(I)'
_cod_data_source_file c8ce00443a2.cif
_cod_data_source_block complex_1
_cod_depositor_comments 'Adding full bibliography for 7230587--7230595.cif.'
_cod_database_code 7230587
_shelx_space_group_comment
;
The symmetry employed for this shelxl refinement is uniquely defined
by the following loop, which should always be used as a source of
symmetry information in preference to the above space-group names.
They are only intended as comments.
;
_shelxl_version_number 2014-3

loop_
_space_group_symop_operation_xyz
'x, y, z'
'-x, y+1/2, -z+1/2'
'-x, -y, -z'
'x, -y-1/2, z-1/2'

loop_
_atom_site_label
_atom_site_type_symbol
_atom_site_fract_x
_atom_site_fract_y
_atom_site_fract_z
_atom_site_U_iso_or_equiv
_atom_site_adp_type
_atom_site_occupancy
_atom_site_site_symmetry_order
_atom_site_calc_flag
H22 H 0.6804(14) -0.0146(12) 0.4180(12) 0.023(4) Uiso 1 1 d
H21 H 0.7631(15) 0.1476(12) 0.1471(13) 0.028(5) Uiso 1 1 d
H23 H 0.8776(16) 0.0169(12) 0.3762(12) 0.027(5) Uiso 1 1 d
H20 H 1.0605(19) 0.1581(13) 0.1602(13) 0.042(6) Uiso 1 1 d
H24 H 0.5687(16) 0.1152(12) 0.1845(12) 0.028(5) Uiso 1 1 d
H30 H 0.436(2) 0.0495(16) 0.2822(16) 0.063(7) Uiso 1 1 d
O2 O 0.97707(11) 0.15349(7) 0.16659(8) 0.0278(3) Uani 1 1 d
O1 O 1.04167(10) 0.06420(8) 0.28146(8) 0.0295(3) Uani 1 1 d
O6 O 0.49669(11) 0.02956(8) 0.32728(9) 0.0293(3) Uani 1 1 d
C21 C 0.81135(15) 0.03799(11) 0.33851(13) 0.0249(4) Uani 1 1 d
C20 C 0.69765(15) 0.02066(11) 0.36023(13) 0.0249(4) Uani 1 1 d
C15 C 0.96125(15) 0.09947(10) 0.23835(12) 0.0231(4) Uani 1 1 d
C16 C 0.83710(14) 0.08616(10) 0.25980(12) 0.0225(4) Uani 1 1 d
C19 C 0.60617(15) 0.04958(10) 0.30307(12) 0.0243(4) Uani 1 1 d
C17 C 0.74510(15) 0.11636(11) 0.20329(13) 0.0242(4) Uani 1 1 d
C18 C 0.63060(15) 0.09798(10) 0.22406(12) 0.0234(4) Uani 1 1 d
H7 H 0.9527(16) -0.2500(12) 0.0829(12) 0.027(5) Uiso 1 1 d
H13 H 1.5022(16) -0.0877(12) 0.0325(12) 0.026(5) Uiso 1 1 d
H14 H 1.5026(16) -0.2023(12) 0.1599(12) 0.027(5) Uiso 1 1 d
H4 H 1.2870(14) -0.4313(13) -0.1309(12) 0.024(5) Uiso 1 1 d
H12 H 1.4171(16) -0.0272(14) 0.0870(13) 0.035(5) Uiso 1 1 d
H9 H 0.9931(17) -0.0774(12) 0.0698(12) 0.029(5) Uiso 1 1 d
H6 H 0.9216(16) -0.3765(12) -0.0128(12) 0.025(5) Uiso 1 1 d
H11 H 1.1208(14) -0.0962(13) 0.2387(12) 0.025(5) Uiso 1 1 d
H5 H 1.0825(15) -0.4363(13) -0.0954(12) 0.030(5) Uiso 1 1 d
H2 H 1.5058(16) -0.2437(12) -0.0125(12) 0.028(5) Uiso 1 1 d
H3 H 1.4769(15) -0.3729(12) -0.1102(12) 0.026(5) Uiso 1 1 d
H8 H 1.1003(16) -0.0124(14) 0.1004(13) 0.035(5) Uiso 1 1 d
H10 H 1.1045(16) -0.0650(13) 0.0015(14) 0.033(5) Uiso 1 1 d
H15 H 1.4293(15) -0.1311(13) 0.2146(13) 0.029(5) Uiso 1 1 d
H18 H 1.1509(16) -0.2037(13) 0.2412(12) 0.034(5) Uiso 1 1 d
H16 H 1.3720(16) -0.0565(12) -0.0101(13) 0.026(5) Uiso 1 1 d
H17 H 1.0192(19) -0.1643(13) 0.2086(13) 0.040(5) Uiso 1 1 d
H1 H 1.2462(18) -0.1390(13) 0.1085(13) 0.044(6) Uiso 1 1 d
H19 H 1.3822(17) -0.2314(14) 0.2003(13) 0.038(5) Uiso 1 1 d
N2 N 1.35840(12) -0.15445(8) 0.08769(10) 0.0215(3) Uani 1 1 d
N1 N 1.13848(12) -0.14747(8) 0.11339(9) 0.0213(3) Uani 1 1 d
C9 C 1.22244(14) -0.26689(10) 0.01545(11) 0.0207(4) Uani 1 1 d
C10 C 1.20439(15) -0.34435(10) -0.04304(12) 0.0233(4) Uani 1 1 d
C2 C 1.01697(15) -0.27307(11) 0.05117(13) 0.0255(4) Uani 1 1 d
C1 C 1.12351(14) -0.23213(10) 0.06035(12) 0.0219(4) Uani 1 1 d
C8 C 1.33785(14) -0.23133(10) 0.02540(12) 0.0218(4) Uani 1 1 d
C5 C 1.29979(16) -0.38104(11) -0.08930(13) 0.0266(4) Uani 1 1 d
C4 C 1.09152(15) -0.38397(11) -0.05262(13) 0.0257(4) Uani 1 1 d
C6 C 1.40915(16) -0.34430(12) -0.07879(13) 0.0291(4) Uani 1 1 d
C7 C 1.42752(15) -0.26855(12) -0.02085(13) 0.0276(4) Uani 1 1 d
C3 C 1.00080(16) -0.35012(11) -0.00544(13) 0.0288(4) Uani 1 1 d
C11 C 1.07888(17) -0.06898(11) 0.06714(14) 0.0274(4) Uani 1 1 d
C13 C 1.41648(17) -0.07537(11) 0.04453(14) 0.0267(4) Uani 1 1 d
C12 C 1.10372(17) -0.15558(12) 0.20876(13) 0.0280(4) Uani 1 1 d
C14 C 1.42294(16) -0.18277(12) 0.17143(13) 0.0270(4) Uani 1 1 d
H25 H 1.2867(13) 0.2320(11) 0.5022(12) 0.015(4) Uiso 1 1 d
H26 H 1.2968(15) 0.1172(13) 0.3898(12) 0.029(5) Uiso 1 1 d
H27 H 1.2331(14) 0.3126(12) 0.1952(12) 0.022(5) Uiso 1 1 d
H28 H 1.2294(17) 0.4241(14) 0.3109(13) 0.039(5) Uiso 1 1 d
H29 H 1.242(2) 0.3824(16) 0.5379(17) 0.060(7) Uiso 1 1 d
O4 O 1.20430(10) 0.15381(8) 0.13431(8) 0.0264(3) Uani 1 1 d
O3 O 1.32758(10) 0.06402(8) 0.21324(9) 0.0303(3) Uani 1 1 d
O5 O 1.25117(11) 0.40730(8) 0.47646(9) 0.0281(3) Uani 1 1 d
C24 C 1.28379(14) 0.18152(11) 0.37026(12) 0.0225(4) Uani 1 1 d
C23 C 1.26610(13) 0.20480(11) 0.27950(12) 0.0219(4) Uani 1 1 d
C27 C 1.24377(15) 0.36305(11) 0.32394(12) 0.0249(4) Uani 1 1 d
C26 C 1.25786(14) 0.33932(10) 0.41457(12) 0.0220(4) Uani 1 1 d
C25 C 1.27810(14) 0.24730(11) 0.43791(13) 0.0218(4) Uani 1 1 d
C28 C 1.24542(15) 0.29668(11) 0.25775(13) 0.0241(4) Uani 1 1 d
C22 C 1.26707(14) 0.13539(11) 0.20526(12) 0.0238(4) Uani 1 1 d

loop_
_atom_site_aniso_label
_atom_site_aniso_U_11
_atom_site_aniso_U_22
_atom_site_aniso_U_33
_atom_site_aniso_U_23
_atom_site_aniso_U_13
_atom_site_aniso_U_12
O2 0.0287(7) 0.0232(6) 0.0315(8) 0.0047(5) 0.0039(5) -0.0003(5)
O1 0.0302(7) 0.0253(6) 0.0332(8) 0.0016(6) 0.0009(5) 0.0016(5)
O6 0.0286(7) 0.0255(6) 0.0341(8) 0.0057(6) 0.0059(6) 0.0007(5)
C21 0.0319(9) 0.0174(8) 0.0254(11) -0.0034(7) -0.0011(8) 0.0008(7)
C20 0.0344(10) 0.0179(8) 0.0227(11) -0.0007(7) 0.0041(8) -0.0007(7)
C15 0.0324(9) 0.0147(7) 0.0223(10) -0.0043(7) 0.0008(7) 0.0002(7)
C16 0.0290(9) 0.0133(7) 0.0254(11) -0.0051(7) 0.0017(7) -0.0013(6)
C19 0.0294(9) 0.0139(7) 0.0299(11) -0.0046(7) 0.0054(7) -0.0004(6)
C17 0.0337(10) 0.0141(7) 0.0248(11) -0.0004(7) 0.0028(8) -0.0006(7)
C18 0.0291(9) 0.0148(7) 0.0262(11) 0.0002(7) -0.0012(7) 0.0023(6)
N2 0.0263(7) 0.0150(6) 0.0233(9) -0.0002(6) 0.0013(6) -0.0009(5)
N1 0.0281(7) 0.0136(6) 0.0225(8) 0.0000(6) 0.0024(6) 0.0017(5)
C9 0.0280(9) 0.0142(7) 0.0199(10) 0.0030(7) 0.0009(7) 0.0025(6)
C10 0.0326(9) 0.0162(7) 0.0211(10) 0.0032(7) -0.0009(7) 0.0014(6)
C2 0.0278(9) 0.0196(8) 0.0293(11) 0.0015(7) 0.0031(8) 0.0020(7)
C1 0.0289(9) 0.0147(7) 0.0221(10) 0.0022(7) 0.0009(7) 0.0018(6)
C8 0.0283(9) 0.0152(7) 0.0218(10) 0.0016(7) 0.0014(7) 0.0019(6)
C5 0.0376(10) 0.0178(8) 0.0242(11) -0.0022(8) -0.0004(8) 0.0029(7)
C4 0.0346(10) 0.0165(8) 0.0258(11) -0.0002(7) -0.0017(7) -0.0026(7)
C6 0.0323(10) 0.0261(9) 0.0290(11) -0.0031(8) 0.0037(8) 0.0065(7)
C7 0.0277(9) 0.0248(9) 0.0305(12) -0.0026(8) 0.0015(8) 0.0005(7)
C3 0.0287(9) 0.0215(8) 0.0361(12) 0.0008(8) -0.0006(8) -0.0045(7)
C11 0.0338(10) 0.0160(8) 0.0324(13) 0.0026(8) 0.0016(8) 0.0048(7)
C13 0.0345(10) 0.0161(8) 0.0297(12) 0.0018(8) 0.0041(8) -0.0029(7)
C12 0.0348(10) 0.0225(9) 0.0268(12) -0.0012(8) 0.0036(8) 0.0004(8)
C14 0.0318(10) 0.0220(8) 0.0273(12) 0.0010(8) 0.0003(8) -0.0005(7)
O4 0.0314(7) 0.0242(6) 0.0235(7) -0.0019(5) 0.0023(5) -0.0004(5)
O3 0.0345(7) 0.0230(6) 0.0334(8) -0.0052(6) 0.0016(5) 0.0066(5)
O5 0.0453(8) 0.0164(5) 0.0228(8) -0.0026(5) 0.0057(6) -0.0025(5)
C24 0.0233(8) 0.0167(7) 0.0276(11) 0.0017(7) 0.0025(7) 0.0006(6)
C23 0.0220(8) 0.0196(8) 0.0243(11) 0.0004(7) 0.0025(7) 0.0002(6)
C27 0.0344(10) 0.0149(8) 0.0255(11) 0.0027(7) 0.0034(7) 0.0008(7)
C26 0.0241(8) 0.0173(7) 0.0248(11) -0.0019(7) 0.0041(7) -0.0025(6)
C25 0.0243(8) 0.0200(8) 0.0211(11) 0.0037(7) 0.0004(7) -0.0009(6)
C28 0.0313(9) 0.0204(8) 0.0206(11) 0.0034(7) 0.0015(7) -0.0008(7)
C22 0.0244(8) 0.0200(8) 0.0271(11) 0.0002(7) 0.0036(7) -0.0019(6)

loop_
_atom_type_symbol
_atom_type_description
_atom_type_scat_dispersion_real
_atom_type_scat_dispersion_imag
_atom_type_scat_source
C C 0.0029 0.0015 'International Tables Vol C Tables 4.2.6.8 and 6.1.1.4'
H H 0.0000 0.0000 'International Tables Vol C Tables 4.2.6.8 and 6.1.1.4'
N N 0.0056 0.0031 'International Tables Vol C Tables 4.2.6.8 and 6.1.1.4'
O O 0.0101 0.0057 'International Tables Vol C Tables 4.2.6.8 and 6.1.1.4'

loop_
_geom_angle_atom_site_label_1
_geom_angle_atom_site_label_2
_geom_angle_atom_site_label_3
_geom_angle
C20 C21 C16 120.94(16)
C21 C20 C19 120.30(17)
O1 C15 O2 122.88(16)
O1 C15 C16 123.33(16)
O2 C15 C16 113.78(14)
C17 C16 C21 118.65(16)
C17 C16 C15 122.95(16)
C21 C16 C15 118.35(15)
O6 C19 C20 117.64(16)
O6 C19 C18 122.96(16)
C20 C19 C18 119.40(16)
C18 C17 C16 120.69(17)
C17 C18 C19 120.00(16)
C8 N2 C14 112.09(13)
C8 N2 C13 113.00(13)
C14 N2 C13 110.88(14)
C1 N1 C12 114.13(13)
C1 N1 C11 111.06(13)
C12 N1 C11 111.32(14)
C8 C9 C1 124.98(15)
C8 C9 C10 117.67(14)
C1 C9 C10 117.35(14)
C5 C10 C4 120.98(16)
C5 C10 C9 119.41(15)
C4 C10 C9 119.59(15)
C1 C2 C3 120.56(16)
C2 C1 C9 121.49(15)
C2 C1 N1 120.65(15)
C9 C1 N1 117.78(14)
C7 C8 C9 121.06(15)
C7 C8 N2 120.70(15)
C9 C8 N2 118.24(14)
C6 C5 C10 121.19(16)
C3 C4 C10 120.65(16)
C5 C6 C7 119.62(16)
C8 C7 C6 121.04(16)
C4 C3 C2 120.28(16)
C25 C24 C23 121.00(15)
C24 C23 C28 118.30(16)
C24 C23 C22 122.47(14)
C28 C23 C22 119.23(15)
C28 C27 C26 120.34(15)
O5 C26 C27 117.45(14)
O5 C26 C25 123.28(16)
C27 C26 C25 119.27(15)
C24 C25 C26 119.77(16)
C27 C28 C23 121.25(17)
O3 C22 O4 123.05(16)
O3 C22 C23 120.82(16)
O4 C22 C23 116.12(14)

loop_
_geom_bond_atom_site_label_1
_geom_bond_atom_site_label_2
_geom_bond_distance
O2 C15 1.338(2)
O1 C15 1.217(2)
O6 C19 1.349(2)
C21 C20 1.377(2)
C21 C16 1.398(2)
C20 C19 1.390(2)
C15 C16 1.482(2)
C16 C17 1.395(2)
C19 C18 1.400(2)
C17 C18 1.385(2)
N2 C8 1.465(2)
N2 C14 1.479(2)
N2 C13 1.487(2)
N1 C1 1.470(2)
N1 C12 1.481(2)
N1 C11 1.489(2)
C9 C8 1.425(2)
C9 C1 1.427(2)
C9 C10 1.434(2)
C10 C5 1.415(2)
C10 C4 1.421(2)
C2 C1 1.363(2)
C2 C3 1.410(2)
C8 C7 1.366(2)
C5 C6 1.369(2)
C4 C3 1.364(2)
C6 C7 1.410(2)
O4 C22 1.280(2)
O3 C22 1.2556(19)
O5 C26 1.3533(19)
C24 C25 1.389(2)
C24 C23 1.391(2)
C23 C28 1.398(2)
C23 C22 1.493(2)
C27 C28 1.377(2)
C27 C26 1.386(2)
C26 C25 1.405(2)

loop_
_geom_hbond_atom_site_label_D
_geom_hbond_atom_site_label_H
_geom_hbond_atom_site_label_A
_geom_hbond_distance_DH
_geom_hbond_distance_HA
_geom_hbond_distance_DA
_geom_hbond_angle_DHA
_geom_hbond_site_symmetry_A
O2 H20 O4 0.97(2) 1.71(2) 2.6659(17) 170.5(18) .
O6 H30 O3 0.99(2) 1.60(3) 2.5757(18) 169(2) 1_455
C13 H12 O3 0.94(2) 2.54(2) 3.400(2) 152.5(16) .
C12 H11 O1 0.990(18) 2.598(18) 3.466(2) 146.4(13) .
C13 H16 O5 0.980(19) 2.586(18) 3.241(2) 124.3(13) 4_565
N1 H1 N2 1.25(2) 1.35(2) 2.5661(19) 161.8(17) .
O5 H29 O4 0.99(2) 1.59(3) 2.5695(17) 170(2) 4_566
